data_7218453
loop_
_publ_author_name
'Coles, S. J.'
'Ellis, A. L.'
'Leung, K.'
'Sarson, J.'
'Threlfall, T. L.'
'Tizzard, G. J.'

_publ_section_title
;
 Relationships between the racemic structures of substituted mandelic
 acids containing 8- and 10-membered hydrogen bonded dimer rings
;
_journal_issue 47
_journal_name_full CrystEngComm
_journal_page_first 10816
_journal_paper_doi 10.1039/C4CE01832J
_journal_volume 16
_journal_year 2014
_chemical_formula_moiety 'C8 H7 F O3'
_chemical_formula_sum 'C8 H7 F O3'
_chemical_formula_weight 170.14
_chemical_name_systematic
;
 ?
;
_space_group_IT_number 14
_symmetry_cell_setting monoclinic
_symmetry_space_group_name_Hall '-P 2ybc'
_symmetry_space_group_name_H-M 'P 1 21/c 1'
_atom_sites_solution_hydrogens geom
_atom_sites_solution_primary direct
_atom_sites_solution_secondary difmap
_audit_creation_method SHELXL-97
_cell_angle_alpha 90.00
_cell_angle_beta 92.709(7)
_cell_angle_gamma 90.00
_cell_formula_units_Z 4
_cell_length_a 8.1888(12)
_cell_length_b 10.1998(14)
_cell_length_c 9.2654(12)
_cell_measurement_reflns_used 7074
_cell_measurement_temperature 100(2)
_cell_measurement_theta_max 27.4
_cell_measurement_theta_min 3.2
_cell_volume 773.02(18)
_computing_cell_refinement
;
CrystalClear-SM Expert 3.1 b5 (Rigaku, 2012)
;
_computing_data_collection
;
CrystalClear-SM Expert 2.0 r11 (Rigaku, 2011)
;
_computing_data_reduction
;
CrystalClear-SM Expert 3.1 b5 (Rigaku, 2012)
;
_computing_molecular_graphics 'OLEX2 (Dolomanov, Bourhis, Gildea, Howard & Puschmann, 2009)'
_computing_publication_material 'WINGX (Farrugia, 1998)'
_computing_structure_refinement 'SHELXL-97 (Sheldrick, 1997)'
_computing_structure_solution 'SUPERFLIP (Palatinus & Chapuis, 2007)'
_diffrn_ambient_temperature 100(2)
_diffrn_detector 'CCD plate'
_diffrn_detector_area_resol_mean 28.5714
_diffrn_detector_type 'Rigaku HG Saturn724+ (2x2 bin mode)'
_diffrn_measured_fraction_theta_full 0.996
_diffrn_measured_fraction_theta_max 0.996
_diffrn_measurement_device 'four-circle \k diffractometer'
_diffrn_measurement_device_type 'Rigaku AFC12 (Right)'
_diffrn_measurement_method 'profile data from \w-scans'
_diffrn_measurement_specimen_support 'MiTeGen MicroMesh'
_diffrn_radiation_collimation 'Confocal mirrors, VHF Varimax '
_diffrn_radiation_type MoK\a
_diffrn_radiation_wavelength 0.71075
_diffrn_reflns_av_R_equivalents 0.0525
_diffrn_reflns_av_sigmaI/netI 0.0430
_diffrn_reflns_limit_h_max 10
_diffrn_reflns_limit_h_min -10
_diffrn_reflns_limit_k_max 13
_diffrn_reflns_limit_k_min -13
_diffrn_reflns_limit_l_max 8
_diffrn_reflns_limit_l_min -11
_diffrn_reflns_number 9704
_diffrn_reflns_theta_full 27.45
_diffrn_reflns_theta_max 27.45
_diffrn_reflns_theta_min 3.19
_diffrn_source 'Rotating Anode'
_diffrn_source_current 55.0
_diffrn_source_power 2.475
_diffrn_source_voltage 45.0
_exptl_absorpt_coefficient_mu 0.127
_exptl_absorpt_correction_T_max 0.9987
_exptl_absorpt_correction_T_min 0.9899
_exptl_absorpt_correction_type multi-scan
_exptl_absorpt_process_details
;
CrystalClear-SM Expert 3.1 b5 (Rigaku, 2012)
;
_exptl_crystal_colour Yellow
_exptl_crystal_density_diffrn 1.462
_exptl_crystal_density_method 'not measured'
_exptl_crystal_description Platelet
_exptl_crystal_F_000 352
_exptl_crystal_size_max 0.08
_exptl_crystal_size_mid 0.08
_exptl_crystal_size_min 0.01
_refine_diff_density_max 0.882
_refine_diff_density_min -0.474
_refine_diff_density_rms 0.073
_refine_ls_extinction_method none
_refine_ls_goodness_of_fit_ref 1.061
_refine_ls_hydrogen_treatment constr
_refine_ls_matrix_type full
_refine_ls_number_parameters 111
_refine_ls_number_reflns 1752
_refine_ls_number_restraints 0
_refine_ls_restrained_S_all 1.061
_refine_ls_R_factor_all 0.0847
_refine_ls_R_factor_gt 0.0602
_refine_ls_shift/su_max 0.000
_refine_ls_shift/su_mean 0.000
_refine_ls_structure_factor_coef Fsqd
_refine_ls_weighting_details 'calc w=1/[\s^2^(Fo^2^)+(0.0916P)^2^+0.4411P] where P=(Fo^2^+2Fc^2^)/3'
_refine_ls_weighting_scheme calc
_refine_ls_wR_factor_gt 0.1587
_refine_ls_wR_factor_ref 0.1743
_reflns_number_gt 1268
_reflns_number_total 1752
_reflns_threshold_expression >2\s(I)
_cod_data_source_file c4ce01832j2.cif
_cod_data_source_block 2012gjt0004a
_cod_depositor_comments 'Adding full bibliography for 7218452--7218470.cif.'
_cod_original_sg_symbol_H-M 'P 21/c'
_cod_database_code 7218453

loop_
_symmetry_equiv_pos_as_xyz
'x, y, z'
'-x, y+1/2, -z+1/2'
'-x, -y, -z'
'x, -y-1/2, z-1/2'

loop_
_atom_site_label
_atom_site_type_symbol
_atom_site_fract_x
_atom_site_fract_y
_atom_site_fract_z
_atom_site_U_iso_or_equiv
_atom_site_adp_type
_atom_site_occupancy
_atom_site_symmetry_multiplicity
_atom_site_calc_flag
_atom_site_refinement_flags
F1 F 0.3374(2) 0.96674(18) 0.09770(17) 0.0466(5) Uani 1 1 d .
O2 O 0.0711(2) 0.89246(16) 0.37748(17) 0.0287(4) Uani 1 1 d .
H2 H 0.0328 0.8164 0.3681 0.043 Uiso 1 1 calc R
O3 O 0.0708(2) 1.16460(15) 0.13413(17) 0.0263(4) Uani 1 1 d .
H3A H 0.0631 1.1110 0.0653 0.039 Uiso 1 1 calc R
O1 O -0.0247(2) 0.91361(16) 0.14893(17) 0.0322(5) Uani 1 1 d .
C1 C 0.2973(3) 1.0993(2) 0.2982(2) 0.0235(5) Uani 1 1 d .
C7 C 0.1149(3) 1.0964(2) 0.2646(2) 0.0217(5) Uani 1 1 d .
H7 H 0.0612 1.1423 0.3452 0.026 Uiso 1 1 calc R
C8 C 0.0463(3) 0.9572(2) 0.2558(2) 0.0233(5) Uani 1 1 d .
C2 C 0.4040(3) 1.0336(2) 0.2118(3) 0.0282(5) Uani 1 1 d .
C6 C 0.3660(3) 1.1687(2) 0.4155(3) 0.0300(6) Uani 1 1 d .
H6 H 0.2969 1.2152 0.4772 0.036 Uiso 1 1 calc R
C5 C 0.5338(3) 1.1708(3) 0.4435(3) 0.0346(6) Uani 1 1 d .
H5 H 0.5789 1.2185 0.5239 0.042 Uiso 1 1 calc R
C3 C 0.5707(3) 1.0337(3) 0.2360(3) 0.0372(6) Uani 1 1 d .
H3 H 0.6396 0.9874 0.1739 0.045 Uiso 1 1 calc R
C4 C 0.6356(3) 1.1034(3) 0.3543(3) 0.0382(6) Uani 1 1 d .
H4 H 0.7505 1.1049 0.3740 0.046 Uiso 1 1 calc R

loop_
_atom_site_aniso_label
_atom_site_aniso_U_11
_atom_site_aniso_U_22
_atom_site_aniso_U_33
_atom_site_aniso_U_23
_atom_site_aniso_U_13
_atom_site_aniso_U_12
F1 0.0438(10) 0.0557(11) 0.0404(10) -0.0154(8) 0.0029(7) 0.0079(8)
O2 0.0395(10) 0.0231(8) 0.0229(9) 0.0021(7) -0.0034(7) -0.0070(7)
O3 0.0382(10) 0.0204(8) 0.0200(8) -0.0016(6) -0.0021(7) 0.0042(7)
O1 0.0446(11) 0.0295(9) 0.0221(9) -0.0020(7) -0.0048(7) -0.0101(8)
C1 0.0288(12) 0.0201(10) 0.0217(11) 0.0039(9) 0.0012(9) -0.0014(9)
C7 0.0274(12) 0.0200(10) 0.0176(11) 0.0000(8) 0.0013(9) 0.0019(9)
C8 0.0255(11) 0.0243(11) 0.0203(12) -0.0010(9) 0.0035(9) 0.0007(9)
C2 0.0285(13) 0.0344(13) 0.0218(12) -0.0007(10) 0.0008(9) 0.0005(10)
C6 0.0371(14) 0.0230(11) 0.0297(13) 0.0000(9) 0.0002(11) -0.0025(10)
C5 0.0356(14) 0.0316(13) 0.0361(14) 0.0000(11) -0.0043(11) -0.0067(11)
C3 0.0307(14) 0.0493(16) 0.0320(14) 0.0033(12) 0.0065(11) 0.0046(12)
C4 0.0265(13) 0.0468(15) 0.0410(15) 0.0094(12) -0.0013(11) -0.0050(12)

loop_
_atom_type_symbol
_atom_type_description
_atom_type_scat_dispersion_real
_atom_type_scat_dispersion_imag
_atom_type_scat_source
C C 0.0033 0.0016 'International Tables Vol C Tables 4.2.6.8 and 6.1.1.4'
H H 0.0000 0.0000 'International Tables Vol C Tables 4.2.6.8 and 6.1.1.4'
F F 0.0171 0.0103 'International Tables Vol C Tables 4.2.6.8 and 6.1.1.4'
O O 0.0106 0.0060 'International Tables Vol C Tables 4.2.6.8 and 6.1.1.4'

loop_
_geom_angle_atom_site_label_1
_geom_angle_atom_site_label_2
_geom_angle_atom_site_label_3
_geom_angle
C8 O2 H2 109.5
C7 O3 H3A 109.5
C2 C1 C6 117.0(2)
C2 C1 C7 121.0(2)
C6 C1 C7 122.0(2)
O3 C7 C1 111.92(18)
O3 C7 C8 109.27(17)
C1 C7 C8 112.74(18)
O3 C7 H7 107.6
C1 C7 H7 107.6
C8 C7 H7 107.6
O1 C8 O2 124.5(2)
O1 C8 C7 123.2(2)
O2 C8 C7 112.30(18)
F1 C2 C3 119.3(2)
F1 C2 C1 117.0(2)
C3 C2 C1 123.7(2)
C5 C6 C1 120.9(2)
C5 C6 H6 119.5
C1 C6 H6 119.5
C4 C5 C6 120.0(2)
C4 C5 H5 120.0
C6 C5 H5 120.0
C2 C3 C4 118.0(2)
C2 C3 H3 121.0
C4 C3 H3 121.0
C5 C4 C3 120.4(2)
C5 C4 H4 119.8
C3 C4 H4 119.8

loop_
_geom_bond_atom_site_label_1
_geom_bond_atom_site_label_2
_geom_bond_distance
F1 C2 1.351(3)
O2 C8 1.315(3)
O2 H2 0.8400
O3 C7 1.426(3)
O3 H3A 0.8400
O1 C8 1.209(3)
C1 C2 1.386(3)
C1 C6 1.393(3)
C1 C7 1.511(3)
C7 C8 1.527(3)
C7 H7 1.0000
C2 C3 1.373(4)
C6 C5 1.387(4)
C6 H6 0.9500
C5 C4 1.384(4)
C5 H5 0.9500
C3 C4 1.391(4)
C3 H3 0.9500
C4 H4 0.9500

loop_
_geom_hbond_atom_site_label_D
_geom_hbond_atom_site_label_H
_geom_hbond_atom_site_label_A
_geom_hbond_distance_DH
_geom_hbond_distance_HA
_geom_hbond_distance_DA
_geom_hbond_angle_DHA
_geom_hbond_site_symmetry_A
O2 H2 O3 0.84 1.76 2.598(2) 171.3 2_545
O3 H3A O1 0.84 2.01 2.750(2) 146.5 3_575

loop_
_geom_torsion_atom_site_label_1
_geom_torsion_atom_site_label_2
_geom_torsion_atom_site_label_3
_geom_torsion_atom_site_label_4
_geom_torsion
C2 C1 C7 O3 -67.4(3)
C6 C1 C7 O3 111.8(2)
C2 C1 C7 C8 56.2(3)
C6 C1 C7 C8 -124.5(2)
O3 C7 C8 O1 4.2(3)
C1 C7 C8 O1 -120.9(2)
O3 C7 C8 O2 -174.73(18)
C1 C7 C8 O2 60.1(2)
C6 C1 C2 F1 -179.8(2)
C7 C1 C2 F1 -0.5(3)
C6 C1 C2 C3 0.1(4)
C7 C1 C2 C3 179.4(2)
C2 C1 C6 C5 -0.2(3)
C7 C1 C6 C5 -179.5(2)
C1 C6 C5 C4 0.0(4)
F1 C2 C3 C4 180.0(2)
C1 C2 C3 C4 0.1(4)
C6 C5 C4 C3 0.2(4)
C2 C3 C4 C5 -0.3(4)
